data_4301687
loop_
_publ_author_name
'Jhon A. Balanta-D\'iaz'
'M\'onica Moya-Cabrera'
'Vojtech Jancik'
'Leslie W. Pineda-Cede\~no'
'Rub\'en A. Toscano'
'Raymundo Cea-Olivares'

_publ_section_title
;
Structural Variety of Alkali Metal Compounds Containing P-E-M (E = S,
Se; M = Li, Na, K) Units Derived from Nitrogen Rich Heterocycles
;
_journal_name_full 'Inorganic Chemistry'
_journal_page_first 2518
_journal_page_last 2525
_journal_paper_doi 10.1021/ic801950q
_journal_volume 48
_journal_year 2009
_chemical_formula_moiety 'C26 H21 N3 P2 Se2, C3 H6 O'
_chemical_formula_sum 'C29 H27 N3 O P2 Se2'
_chemical_formula_weight 653.40
_chemical_name_systematic
;
 ?
;
_space_group_IT_number 5
_symmetry_cell_setting monoclinic
_symmetry_space_group_name_Hall 'C 2y'
_symmetry_space_group_name_H-M 'C 1 2 1'
_atom_sites_solution_hydrogens geom
_atom_sites_solution_primary direct
_atom_sites_solution_secondary difmap
_audit_creation_method SHELXL-97
_cell_angle_alpha 90.00
_cell_angle_beta 116.91(3)
_cell_angle_gamma 90.00
_cell_formula_units_Z 2
_cell_length_a 16.139(3)
_cell_length_b 7.437(2)
_cell_length_c 13.696(3)
_cell_measurement_reflns_used 3982
_cell_measurement_temperature 294(2)
_cell_measurement_theta_max 25.09
_cell_measurement_theta_min 2.55
_cell_volume 1465.9(7)
_computing_cell_refinement 'Bruker AXS SAINT (v 7.01A, Bruker 2003)'
_computing_data_collection 'SMART V 5.625 (Bruker, 1999)'
_computing_data_reduction 'Bruker AXS SAINT (v 7.01A, Bruker 2003)'
_computing_molecular_graphics 'Bruker AXS SHELXTL (v 6.12)'
_computing_publication_material 'SHELXL-97 (Sheldrick, 1997)'
_computing_structure_refinement 'SHELXL-97 (Sheldrick, 1997)'
_computing_structure_solution 'SHELXS-97 (Sheldrick, 1990)'
_diffrn_ambient_temperature 294(2)
_diffrn_detector_area_resol_mean 0.661
_diffrn_measured_fraction_theta_full 0.989
_diffrn_measured_fraction_theta_max 0.989
_diffrn_measurement_device_type 'Bruker Smart Apex CCD diffractometer'
_diffrn_measurement_method 'omega scan'
_diffrn_radiation_monochromator graphite
_diffrn_radiation_source 'fine-focus sealed tube'
_diffrn_radiation_type MoK\a
_diffrn_radiation_wavelength 0.71073
_diffrn_reflns_av_R_equivalents 0.0491
_diffrn_reflns_av_sigmaI/netI 0.0608
_diffrn_reflns_limit_h_max 19
_diffrn_reflns_limit_h_min -19
_diffrn_reflns_limit_k_max 8
_diffrn_reflns_limit_k_min -8
_diffrn_reflns_limit_l_max 16
_diffrn_reflns_limit_l_min -16
_diffrn_reflns_number 6844
_diffrn_reflns_theta_full 25.09
_diffrn_reflns_theta_max 25.09
_diffrn_reflns_theta_min 2.55
_exptl_absorpt_coefficient_mu 2.658
_exptl_absorpt_correction_T_max 0.8920
_exptl_absorpt_correction_T_min 0.4634
_exptl_absorpt_correction_type multi-scan
_exptl_absorpt_process_details 'Sadabs, Sheldrick 1996'
_exptl_crystal_colour colorless
_exptl_crystal_density_diffrn 1.480
_exptl_crystal_density_method 'not measured'
_exptl_crystal_description plates
_exptl_crystal_F_000 656
_exptl_crystal_size_max 0.34
_exptl_crystal_size_mid 0.17
_exptl_crystal_size_min 0.04
_refine_diff_density_max 0.720
_refine_diff_density_min -0.252
_refine_diff_density_rms 0.077
_refine_ls_abs_structure_details 'Flack H D (1983), 1172 Friedel pairs, Acta Cryst. A39, 876-881'
_refine_ls_abs_structure_Flack 0.027(15)
_refine_ls_extinction_method none
_refine_ls_goodness_of_fit_ref 0.999
_refine_ls_hydrogen_treatment mixed
_refine_ls_matrix_type full
_refine_ls_number_parameters 189
_refine_ls_number_reflns 2571
_refine_ls_number_restraints 29
_refine_ls_restrained_S_all 0.998
_refine_ls_R_factor_all 0.0505
_refine_ls_R_factor_gt 0.0442
_refine_ls_shift/su_max 0.000
_refine_ls_shift/su_mean 0.000
_refine_ls_structure_factor_coef Fsqd
_refine_ls_weighting_details 'calc w=1/[\s^2^(Fo^2^)+(0.0558P)^2^+0.0000P] where P=(Fo^2^+2Fc^2^)/3'
_refine_ls_weighting_scheme calc
_refine_ls_wR_factor_gt 0.0969
_refine_ls_wR_factor_ref 0.1005
_reflns_number_gt 2272
_reflns_number_total 2571
_reflns_threshold_expression >2sigma(I)
_cod_data_source_file ic801950q_si_002_1.cif
_cod_data_source_block Compound1b
_cod_depositor_comments
;
The following automatic conversions were performed:
'_symmetry_cell_setting' value 'Monoclinic' changed to 'monoclinic'
according to '/home/saulius/struct/CIF-dictionaries/cif_core.dic'
dictionary named 'cif_core.dic' version 2.4.1 from 2010-06-29.

Automatic conversion script
Id: cif_fix_enum 1527 2010-12-29 10:47:43Z saulius 
;
_cod_original_sg_symbol_Hall C2y
_cod_original_sg_symbol_H-M 'C 2'
_cod_database_code 4301687

loop_
_symmetry_equiv_pos_as_xyz
'x, y, z'
'-x, y, -z'
'x+1/2, y+1/2, z'
'-x+1/2, y+1/2, -z'

loop_
_atom_site_label
_atom_site_type_symbol
_atom_site_fract_x
_atom_site_fract_y
_atom_site_fract_z
_atom_site_U_iso_or_equiv
_atom_site_adp_type
_atom_site_occupancy
_atom_site_symmetry_multiplicity
_atom_site_calc_flag
_atom_site_refinement_flags
_atom_site_disorder_assembly
_atom_site_disorder_group
N1 N 0.0000 1.1372(8) 0.5000 0.0445(17) Uani 1 2 d SD . .
H1 H 0.0000 1.247(3) 0.5000 0.053 Uiso 1 2 d SD . .
P1 P 0.07740(9) 0.69614(17) 0.65774(10) 0.0345(3) Uani 1 1 d . . .
Se1 Se -0.02345(3) 0.50603(5) 0.64252(4) 0.04633(18) Uani 1 1 d . . .
N2 N 0.0483(3) 1.0452(5) 0.5899(4) 0.0434(11) Uani 1 1 d . . .
C1 C 0.0308(4) 0.8750(7) 0.5572(4) 0.0326(12) Uani 1 1 d . . .
C2 C 0.1774(4) 0.6055(8) 0.6497(4) 0.0406(13) Uani 1 1 d . . .
C3 C 0.2101(5) 0.4373(9) 0.6929(6) 0.0582(18) Uani 1 1 d . . .
H3A H 0.1779 0.3685 0.7211 0.070 Uiso 1 1 calc R . .
C4 C 0.2912(6) 0.3706(11) 0.6943(7) 0.083(2) Uani 1 1 d . . .
H4A H 0.3149 0.2603 0.7270 0.100 Uiso 1 1 calc R . .
C5 C 0.3361(5) 0.4677(12) 0.6475(6) 0.072(2) Uani 1 1 d . . .
H5A H 0.3894 0.4214 0.6468 0.086 Uiso 1 1 calc R . .
C6 C 0.3030(5) 0.6321(12) 0.6017(6) 0.073(2) Uani 1 1 d . . .
H6A H 0.3336 0.6971 0.5698 0.087 Uiso 1 1 calc R . .
C7 C 0.2238(4) 0.7022(9) 0.6029(5) 0.0550(15) Uani 1 1 d . . .
H7A H 0.2018 0.8145 0.5722 0.066 Uiso 1 1 calc R . .
C8 C 0.1254(4) 0.8176(7) 0.7871(4) 0.0449(13) Uani 1 1 d . . .
C9 C 0.0831(4) 0.8060(9) 0.8555(5) 0.0513(14) Uani 1 1 d . . .
H9A H 0.0302 0.7358 0.8353 0.062 Uiso 1 1 calc R . .
C10 C 0.1194(5) 0.8983(10) 0.9533(5) 0.0679(19) Uani 1 1 d . . .
H10G H 0.0918 0.8901 0.9998 0.081 Uiso 1 1 calc R . .
C11 C 0.1959(5) 1.0011(14) 0.9808(5) 0.080(2) Uani 1 1 d . . .
H11A H 0.2206 1.0641 1.0466 0.097 Uiso 1 1 calc R . .
C12 C 0.2382(5) 1.0141(15) 0.9126(7) 0.089(2) Uani 1 1 d . . .
H12A H 0.2918 1.0828 0.9339 0.107 Uiso 1 1 calc R . .
C13 C 0.2031(5) 0.9298(10) 0.8182(5) 0.0639(17) Uani 1 1 d . . .
H13A H 0.2300 0.9448 0.7714 0.077 Uiso 1 1 calc R . .
O1 O 0.0209(15) 0.5707(18) 1.0224(18) 0.108(6) Uani 0.50 1 d PDU A -1
C14 C 0.0139(18) 0.409(2) 1.015(2) 0.081(5) Uani 0.50 1 d PDU A -1
C15 C -0.031(3) 0.326(4) 0.902(3) 0.108(7) Uani 0.50 1 d PDU A -1
H15A H -0.0750 0.4090 0.8510 0.162 Uiso 0.50 1 calc PR A -1
H15B H -0.0631 0.2177 0.9039 0.162 Uiso 0.50 1 calc PR A -1
H15C H 0.0155 0.2975 0.8793 0.162 Uiso 0.50 1 calc PR A -1
C16 C 0.052(3) 0.277(4) 1.108(3) 0.099(8) Uani 0.50 1 d PDU A -1
H16A H 0.0856 0.3405 1.1755 0.149 Uiso 0.50 1 calc PR A -1
H16B H 0.0938 0.1956 1.0972 0.149 Uiso 0.50 1 calc PR A -1
H16C H 0.0023 0.2104 1.1099 0.149 Uiso 0.50 1 calc PR A -1

loop_
_atom_site_aniso_label
_atom_site_aniso_U_11
_atom_site_aniso_U_22
_atom_site_aniso_U_33
_atom_site_aniso_U_23
_atom_site_aniso_U_13
_atom_site_aniso_U_12
N1 0.058(4) 0.020(3) 0.043(4) 0.000 0.012(3) 0.000
P1 0.0378(7) 0.0269(6) 0.0372(7) 0.0001(5) 0.0155(6) -0.0002(5)
Se1 0.0529(3) 0.0361(3) 0.0541(3) -0.0033(3) 0.0278(2) -0.0093(3)
N2 0.052(3) 0.025(3) 0.042(2) -0.0020(17) 0.012(2) 0.0018(19)
C1 0.029(3) 0.029(3) 0.034(3) -0.002(2) 0.008(2) -0.002(2)
C2 0.036(3) 0.039(3) 0.038(3) 0.001(2) 0.010(2) 0.007(2)
C3 0.054(4) 0.051(4) 0.069(4) 0.010(3) 0.027(4) 0.016(3)
C4 0.080(5) 0.071(5) 0.103(6) 0.021(5) 0.045(5) 0.043(5)
C5 0.052(4) 0.082(7) 0.082(5) 0.001(4) 0.032(4) 0.021(4)
C6 0.050(4) 0.104(6) 0.076(5) -0.020(4) 0.038(4) -0.011(4)
C7 0.049(3) 0.058(4) 0.062(4) 0.002(3) 0.029(3) -0.003(3)
C8 0.060(4) 0.028(3) 0.037(3) -0.004(2) 0.013(3) 0.002(3)
C9 0.055(4) 0.047(3) 0.043(3) -0.006(3) 0.015(3) 0.006(3)
C10 0.080(5) 0.070(5) 0.050(4) -0.010(3) 0.027(4) 0.010(4)
C11 0.098(5) 0.069(4) 0.050(3) -0.019(5) 0.012(4) 0.010(6)
C12 0.071(4) 0.072(5) 0.096(6) -0.030(6) 0.014(4) -0.024(5)
C13 0.058(4) 0.072(4) 0.059(4) 0.005(3) 0.025(3) 0.004(3)
O1 0.121(17) 0.094(6) 0.117(15) 0.037(9) 0.060(12) 0.005(9)
C14 0.073(14) 0.092(7) 0.105(11) 0.034(9) 0.064(10) 0.007(10)
C15 0.111(16) 0.113(14) 0.093(8) 0.040(10) 0.039(13) -0.015(14)
C16 0.111(18) 0.091(12) 0.089(7) 0.026(11) 0.040(12) 0.009(12)

loop_
_atom_type_symbol
_atom_type_description
_atom_type_scat_dispersion_real
_atom_type_scat_dispersion_imag
_atom_type_scat_source
C C 0.0033 0.0016 'International Tables Vol C Tables 4.2.6.8 and 6.1.1.4'
H H 0.0000 0.0000 'International Tables Vol C Tables 4.2.6.8 and 6.1.1.4'
N N 0.0061 0.0033 'International Tables Vol C Tables 4.2.6.8 and 6.1.1.4'
P P 0.1023 0.0942 'International Tables Vol C Tables 4.2.6.8 and 6.1.1.4'
Se Se -0.0929 2.2259 'International Tables Vol C Tables 4.2.6.8 and 6.1.1.4'
O O 0.0106 0.0060 'International Tables Vol C Tables 4.2.6.8 and 6.1.1.4'

loop_
_geom_angle_atom_site_label_1
_geom_angle_atom_site_label_2
_geom_angle_atom_site_label_3
_geom_angle
_geom_angle_site_symmetry_1
_geom_angle_site_symmetry_3
_geom_angle_publ_flag
N2 N1 N2 117.1(6) 2_556 . ?
C2 P1 C1 107.6(3) . . ?
C2 P1 C8 104.4(3) . . ?
C1 P1 C8 102.9(2) . . ?
C2 P1 Se1 114.8(2) . . ?
C1 P1 Se1 112.51(18) . . ?
C8 P1 Se1 113.6(2) . . ?
N1 N2 C1 103.6(4) . . ?
N2 C1 C1 107.8(3) . 2_556 ?
N2 C1 P1 119.3(4) . . ?
C1 C1 P1 132.63(17) 2_556 . ?
C3 C2 C7 119.0(6) . . ?
C3 C2 P1 119.5(5) . . ?
C7 C2 P1 121.4(5) . . ?
C2 C3 C4 120.2(7) . . ?
C5 C4 C3 120.0(7) . . ?
C6 C5 C4 120.4(7) . . ?
C5 C6 C7 120.1(7) . . ?
C6 C7 C2 120.2(7) . . ?
C9 C8 C13 118.5(5) . . ?
C9 C8 P1 120.2(4) . . ?
C13 C8 P1 121.2(5) . . ?
C10 C9 C8 120.1(6) . . ?
C11 C10 C9 119.1(7) . . ?
C10 C11 C12 121.1(7) . . ?
C13 C12 C11 120.3(8) . . ?
C12 C13 C8 120.8(7) . . ?
O1 C14 C16 126.1(18) . . ?
O1 C14 C15 118.9(15) . . ?
C16 C14 C15 114.8(16) . . ?

loop_
_geom_bond_atom_site_label_1
_geom_bond_atom_site_label_2
_geom_bond_distance
_geom_bond_site_symmetry_2
_geom_bond_publ_flag
N1 N2 1.312(5) 2_556 ?
N1 N2 1.312(5) . ?
P1 C2 1.798(6) . ?
P1 C1 1.815(5) . ?
P1 C8 1.820(5) . ?
P1 Se1 2.0939(14) . ?
N2 C1 1.330(7) . ?
C1 C1 1.425(10) 2_556 ?
C2 C3 1.383(8) . ?
C2 C7 1.387(8) . ?
C3 C4 1.391(9) . ?
C4 C5 1.371(11) . ?
C5 C6 1.368(11) . ?
C6 C7 1.387(9) . ?
C8 C9 1.389(8) . ?
C8 C13 1.403(9) . ?
C9 C10 1.378(9) . ?
C10 C11 1.352(11) . ?
C11 C12 1.389(11) . ?
C12 C13 1.312(10) . ?
O1 C14 1.205(17) . ?
C14 C16 1.505(17) . ?
C14 C15 1.510(19) . ?

loop_
_geom_hbond_atom_site_label_D
_geom_hbond_atom_site_label_H
_geom_hbond_atom_site_label_A
_geom_hbond_distance_DH
_geom_hbond_distance_HA
_geom_hbond_distance_DA
_geom_hbond_angle_DHA
_geom_hbond_site_symmetry_A
N1 H1 Se1 0.82(2) 2.887(14) 3.485(5) 131.9(3) 1_565
N1 H1 Se1 0.82(2) 2.887(14) 3.485(5) 131.9(3) 2_566
